data_7721116
loop_
_publ_author_name
'Manimuthu, Akilesh'
'Bhuvanesh, Nattamai'
'Nallasamy, Professor Dr. Dharmaraj'

_publ_section_title
;
 Organoruthenium(II) complexes appended with racemic pyrazoline ligands:
 An integrated experimental and theoretical insights revealing their
 apoptotic efficacy
;
_journal_name_full 'Dalton Transactions'
_journal_paper_doi 10.1039/D6DT00737F
_journal_year 2026
_chemical_formula_moiety '2(C27 H31 Cl N3 O Ru S), 2(Cl), 0.52[C6H14]'
_chemical_formula_sum 'C27 H31 Cl2 N3 O Ru S'
_chemical_formula_weight 617.58
_chemical_name_systematic NDB_250122_Sc_RuC2S1
_space_group_crystal_system triclinic
_space_group_IT_number 2
_space_group_name_Hall '-P 1'
_space_group_name_H-M_alt 'P -1'
_atom_sites_solution_hydrogens geom
_atom_sites_solution_primary dual
_audit_creation_date 2025-01-24
_audit_creation_method
;
Olex2 1.5
(compiled 2023.08.24 svn.re1ec1418 for OlexSys, GUI svn.r6817)
;
_audit_update_record
;
2025-01-25 deposited with the CCDC.	2026-06-11 downloaded from the CCDC.
;
_cell_angle_alpha 92.752(2)
_cell_angle_beta 105.915(2)
_cell_angle_gamma 97.224(2)
_cell_formula_units_Z 2
_cell_length_a 9.8300(2)
_cell_length_b 10.7298(2)
_cell_length_c 14.3576(3)
_cell_measurement_reflns_used 21121
_cell_measurement_temperature 99.9(2)
_cell_measurement_theta_max 78.9910
_cell_measurement_theta_min 3.1570
_cell_volume 1439.34(5)
_computing_cell_refinement 'CrysAlisPro 1.171.43.143a (Rigaku OD, 2024)'
_computing_data_collection 'CrysAlisPro system (CCD 43.142a 64-bit (release 17-10-2024))'
_computing_data_reduction 'CrysAlisPro 1.171.43.143a (Rigaku OD, 2024)'
_computing_molecular_graphics 'Olex2 1.5 (Dolomanov et al., 2009)'
_computing_publication_material 'Olex2 1.5 (Dolomanov et al., 2009)'
_computing_structure_refinement 'SHELXL 2019/1 (Sheldrick, 2015)'
_computing_structure_solution 'SHELXT 2018/2 (Sheldrick, 2018)'
_diffrn_ambient_environment N~2~
_diffrn_ambient_temperature 99.9(2)
_diffrn_detector 'Hybrid Pixel Array Detector'
_diffrn_detector_area_resol_mean 10.0000
_diffrn_detector_type HyPix
_diffrn_measured_fraction_theta_full 0.999
_diffrn_measured_fraction_theta_max 0.975
_diffrn_measurement_details
;
List of Runs (angles in degrees, time in seconds):

  # Type    Start    End  Width  t~exp~   \w     \q     \k     \f   Frames
#--------------------------------------------------------------------------
  1  \w    -27.00  12.00   0.50    0.05    --   47.48 -19.00 150.00   78
  2  \w    -27.00  12.00   0.50    0.05    --   47.48 -19.00  60.00   78
  3  \w     42.00  75.00   0.50    0.10    --  113.25 -61.00   0.00   66
  4  \w     42.00  75.00   0.50    0.10    --  113.25 -61.00  30.00   66
  5  \w     42.00  75.00   0.50    0.10    --  113.25 -61.00  90.00   66
  6  \w     42.00  75.00   0.50    0.10    --  113.25 -61.00 -30.00   66
  7  \w     42.00 136.00   0.50    0.10    --  113.25 -77.00-120.00  188
  8  \w     42.00  75.00   0.50    0.10    --  113.25 -61.00-120.00   66
  9  \w     48.00  74.00   0.50    0.10    --  113.25 -61.00-180.00   52
 10  \w    -27.00  12.00   0.50    0.05    --   47.48 -19.00-120.00   78
 11  \w     44.00  69.00   0.50    0.10    --  113.25 -61.00 -60.00   50
 12  \w     48.00  73.00   0.50    0.10    --  113.25 -61.00  60.00   50
 13  \w     45.00  73.00   0.50    0.10    --  113.25 -61.00 120.00   56
 14  \w     44.00  70.00   0.50    0.10    --  113.25 -61.00 150.00   52
 15  \w     77.00 106.00   0.50    0.10    --  113.25 -95.00  90.00   58
 16  \w     42.00 103.00   0.50    0.05    --   47.48-139.00 -19.00  122
 17  \w     42.00 122.00   0.50    0.10    --  113.25-139.00 -19.00  160
 18  \w     42.00 106.00   0.50    0.10    --  113.25 -95.00-150.00  128
 19  \w     42.00 106.00   0.50    0.10    --  113.25 -95.00   0.00  128
 20  \w     42.00 106.00   0.50    0.10    --  113.25 -95.00   0.00  128
 21  \w     44.00 111.00   0.50    0.10    --  113.25-125.00 120.00  134
 22  \w     43.00 117.00   0.50    0.10    --  113.25-132.00 156.00  148
 23  \w     42.00  68.00   0.50    0.10    --  113.25 -95.00 150.00   52
 24  \w     42.00 106.00   0.50    0.10    --  113.25 -95.00 150.00  128
 25  \w     38.00  98.00   0.50    0.05    --   47.48-132.00 156.00  120
 26  \w     42.00  68.00   0.50    0.10    --  113.25 -95.00 120.00   52
 27  \w     73.00 106.00   0.50    0.10    --  113.25 -95.00 120.00   66
 28  \w     53.00 106.00   0.50    0.10    --  113.25 -95.00  60.00  106
 29  \w     80.00 106.00   0.50    0.10    --  113.25 -95.00 -30.00   52
 30  \w     46.00  75.00   0.50    0.10    --  113.25 -95.00 -30.00   58
 31  \w    145.00 175.00   0.50    0.10    --  113.25  15.00  60.00   60
 32  \w    110.00 178.00   0.50    0.10    --  113.25  77.00  90.00  136
 33  \w    106.00 178.00   0.50    0.10    --  113.25  61.00  30.00  144
 34  \w    148.00 174.00   0.50    0.10    --  113.25  61.00  30.00   52
 35  \w    145.00 171.00   0.50    0.10    --  113.25  77.00   0.00   52
 36  \w    110.00 178.00   0.50    0.10    --  113.25  77.00 -30.00  136
 37  \w    136.00 162.00   0.50    0.10    --  113.25  77.00 -60.00   52
 38  \w    146.00 174.00   0.50    0.10    --  113.25  45.00-120.00   56
 39  \w    102.00 133.00   0.50    0.10    --  113.25  45.00-120.00   62
 40  \w    106.00 136.00   0.50    0.10    --  113.25  30.00 -60.00   60
 41  \w    153.00 178.00   0.50    0.10    --  113.25  30.00 -60.00   50
 42  \w    101.00 178.00   0.50    0.10    --  113.25  30.00 -30.00  154
 43  \w    100.00 133.00   0.50    0.10    --  113.25  15.00  60.00   66
 44  \w    150.00 178.00   0.50    0.10    --  113.25 125.00 120.00   56
 45  \w     95.00 138.00   0.50    0.10    --  113.25 125.00 120.00   86
 46  \w     86.00 174.00   0.50    0.10    --  113.25 139.00  41.00  176
 47  \w     91.00 178.00   0.50    0.10    --  113.25 132.00-134.00  174
 48  \w    -49.00 -20.00   0.50    0.10    --  -91.75  45.00 150.00   58
 49  \w    -96.00 -20.00   0.50    0.05    --  -47.48 139.00  41.00  152
 50  \w    -91.00 -17.00   0.50    0.05    --  -47.48 132.00-134.00  148
 51  \w    -91.00 -21.00   0.50    0.10    --  -91.75 132.00-134.00  140
 52  \w    -12.00  28.00   0.50    0.05    --  -47.48  19.00 -30.00   80
 53  \w    -12.00  28.00   0.50    0.05    --  -47.48  19.00  90.00   80
 54  \w    -12.00  28.00   0.50    0.05    --  -47.48  19.00  60.00   80
 55  \w    -12.00  28.00   0.50    0.05    --  -47.48  19.00 -60.00   80
 56  \w    -12.00  28.00   0.50    0.05    --  -47.48  19.00-150.00   80
 57  \w    -12.00  28.00   0.50    0.05    --  -47.48  19.00-180.00   80
 58  \w   -120.00 -64.00   0.50    0.05    --  -47.48-139.00 -19.00  112
 59  \w   -118.00 -69.00   0.50    0.05    --  -47.48-132.00 156.00   98
 60  \w   -162.00 -69.00   0.50    0.10    --  -91.75-132.00 156.00  186
 61  \w   -157.00 -64.00   0.50    0.10    --  -91.75-139.00 -19.00  186
 62  \w   -163.00 -79.00   0.50    0.10    --  -91.75 -45.00-150.00  168
;
_diffrn_measurement_device 'four-circle diffractometer'
_diffrn_measurement_device_type 'XtaLAB Synergy, Dualflex, HyPix'
_diffrn_measurement_method '\w scans'
_diffrn_orient_matrix_type 'CrysAlisPro convention (1999,Acta A55,543-557)'
_diffrn_orient_matrix_UB_11 0.0628862000
_diffrn_orient_matrix_UB_12 -0.0080913000
_diffrn_orient_matrix_UB_13 0.1099536000
_diffrn_orient_matrix_UB_21 -0.0637679000
_diffrn_orient_matrix_UB_22 0.1186361000
_diffrn_orient_matrix_UB_23 0.0211373000
_diffrn_orient_matrix_UB_31 -0.1382196000
_diffrn_orient_matrix_UB_32 -0.0834470000
_diffrn_orient_matrix_UB_33 0.0025322000
_diffrn_radiation_monochromator mirror
_diffrn_radiation_probe x-ray
_diffrn_radiation_type 'Cu K\a'
_diffrn_radiation_wavelength 1.54184
_diffrn_reflns_av_R_equivalents 0.0383
_diffrn_reflns_av_unetI/netI 0.0275
_diffrn_reflns_Laue_measured_fraction_full 0.999
_diffrn_reflns_Laue_measured_fraction_max 0.975
_diffrn_reflns_limit_h_max 11
_diffrn_reflns_limit_h_min -12
_diffrn_reflns_limit_k_max 13
_diffrn_reflns_limit_k_min -13
_diffrn_reflns_limit_l_max 18
_diffrn_reflns_limit_l_min -18
_diffrn_reflns_number 30437
_diffrn_reflns_point_group_measured_fraction_full 0.999
_diffrn_reflns_point_group_measured_fraction_max 0.975
_diffrn_reflns_theta_full 67.684
_diffrn_reflns_theta_max 80.068
_diffrn_reflns_theta_min 3.213
_diffrn_source 'micro-focus sealed X-ray tube'
_diffrn_source_current '1 mA'
_diffrn_source_type 'PhotonJet (Cu) X-ray Source'
_diffrn_source_voltage '50 kV'
_exptl_absorpt_coefficient_mu 6.978
_exptl_absorpt_correction_T_max 1.000
_exptl_absorpt_correction_T_min 0.315
_exptl_absorpt_correction_type gaussian
_exptl_absorpt_process_details
;
CrysAlisPro 1.171.43.143a (Rigaku Oxford Diffraction, 2024) 
Numerical absorption correction based on gaussian integration over 
a multifaceted crystal model 
Empirical absorption correction using spherical harmonics, 
implemented in SCALE3 ABSPACK scaling algorithm. 
;
_exptl_crystal_colour red
_exptl_crystal_colour_primary red
_exptl_crystal_density_diffrn 1.425
_exptl_crystal_description block
_exptl_crystal_F_000 632
_exptl_crystal_size_max 0.208
_exptl_crystal_size_mid 0.166
_exptl_crystal_size_min 0.107
_refine_diff_density_max 0.653
_refine_diff_density_min -1.028
_refine_diff_density_rms 0.081
_refine_ls_extinction_coef 0.00112(15)
_refine_ls_extinction_expression Fc^*^=kFc[1+0.001xFc^2^\l^3^/sin(2\q)]^-1/4^
_refine_ls_extinction_method 'SHELXL-2019/1 (Sheldrick 2019)'
_refine_ls_goodness_of_fit_ref 1.067
_refine_ls_hydrogen_treatment constr
_refine_ls_matrix_type full
_refine_ls_number_parameters 371
_refine_ls_number_reflns 6141
_refine_ls_number_restraints 372
_refine_ls_restrained_S_all 1.059
_refine_ls_R_factor_all 0.0342
_refine_ls_R_factor_gt 0.0337
_refine_ls_shift/su_max 0.001
_refine_ls_shift/su_mean 0.000
_refine_ls_structure_factor_coef Fsqd
_refine_ls_weighting_details 'w=1/[\s^2^(Fo^2^)+(0.0542P)^2^+1.1720P] where P=(Fo^2^+2Fc^2^)/3'
_refine_ls_weighting_scheme calc
_refine_ls_wR_factor_gt 0.0916
_refine_ls_wR_factor_ref 0.0921
_reflns_Friedel_coverage 0.000
_reflns_number_gt 5982
_reflns_number_total 6141
_reflns_threshold_expression 'I > 2\s(I)'
_cod_data_source_file d6dt00737f1.cif
_cod_data_source_block ndb_250122_sc_ruc2s1
_cod_database_code 7721116
_shelx_shelxl_version_number 2019/1
_chemical_oxdiff_formula 'C53  H62  Cl4  N6  O2  Ru2  S2  '
_shelx_space_group_comment
;
The symmetry employed for this shelxl refinement is uniquely defined
by the following loop, which should always be used as a source of
symmetry information in preference to the above space-group names.
They are only intended as comments.
;
_shelx_estimated_absorpt_t_max 0.522
_shelx_estimated_absorpt_t_min 0.325
_olex2_refinement_description
;
1. Fixed Uiso
 At 1.2 times of:
  All C(H) groups, All C(H,H) groups, All N(H,H) groups
 At 1.5 times of:
  All C(H,H,H) groups
2. Restrained distances
 C4A-C3 \\sim C4-C3
 with sigma of 0.01
3. Uiso/Uaniso restraints and constraints
C4 \\sim C5 \\sim C6 \\sim C7 \\sim C8 \\sim C9 \\sim O1 \\sim C10 \\sim C4A
\\sim C5A \\sim C6A \\sim C7A \\sim C8A \\sim C9A \\sim O1A \\sim C10A: within
2A with sigma of 0.01 and sigma for terminal atoms of 0.02 within 2A
4. Rigid body (RIGU) restrains
 C4, C5, C6, C7, C8, C9, O1, C10, C4A, C5A, C6A, C7A, C8A, C9A, O1A, C10A
 with sigma for 1-2 distances of 0.01 and sigma for 1-3 distances of 0.01
5. Same fragment restrains
{C4, C5, C6, C7, C8, C9, O1, C10} sigma for 1-2: 0.005, 1-3: 0.04
as in
{C4A, C5A, C6A, C7A, C8A, C9A, O1A, C10A}
6. Others
 Sof(H3BB)=Sof(C4A)=Sof(C5A)=Sof(H5A)=Sof(C6A)=Sof(H6A)=Sof(C7A)=Sof(C8A)=
 Sof(H8A)=Sof(C9A)=Sof(H9A)=Sof(O1A)=Sof(C10A)=Sof(H10D)=Sof(H10E)=Sof(H10F)=1-
 FVAR(1)
 Sof(H3AA)=Sof(C4)=Sof(C5)=Sof(H5)=Sof(C6)=Sof(H6)=Sof(C7)=Sof(C8)=Sof(H8)=
 Sof(C9)=Sof(H9)=Sof(O1)=Sof(C10)=Sof(H10A)=Sof(H10B)=Sof(H10C)=FVAR(1)
7.a Ternary CH refined with riding coordinates:
 C3(H3AA), C3(H3BB), C24(H24)
7.b Secondary CH2 refined with riding coordinates:
 C2(H2A,H2B)
7.c Aromatic/amide H refined with riding coordinates:
 C5(H5), C6(H6), C8(H8), C9(H9), C5A(H5A), C6A(H6A), C8A(H8A), C9A(H9A),
 C12(H12), C13(H13), C14(H14), C15(H15), C16(H16), C19(H19), C20(H20), C22(H22),
  C23(H23)
7.d Fitted hexagon refined as free rotating group:
 C4(C5,C6,C7,C8,C9), C4A(C5A,C6A,C7A,C8A,C9A)
7.e X=CH2 refined with riding coordinates:
 N3(H3A,H3B)
7.f Idealised Me refined as rotating group:
 C10(H10A,H10B,H10C), C10A(H10D,H10E,H10F), C25(H25A,H25B,H25C), C26(H26A,H26B,
 H26C), C27(H27A,H27B,H27C)
;
_smtbx_masks_special_details
;
A solvent mask was calculated and 26 electrons were 
found in a volume of 146\%A^3^ in 1 void per unit cell. 
This is consistent with the presence of 
0.52[C6H14] per Asymmetric Unit 
which account for 26 electrons 
per unit cell.

A mixture of Dichloromethane, methanol, and n-hexane was used 
as solvent for synthesis and recrystallization. Residual 
electron density peaks indicated presence of partially occupied 
and disordered solvent molecules. Our efforts to model the 
solvent was not successful and were MASKed using Olex 2 
during the final least square refinement cycles, which 
resulted in 13 electrons which was assumed as 0.26 hexane 
per asymmetric unit.
;
_smtbx_masks_void_probe_radius 1.2
_smtbx_masks_void_truncation_radius 1.2
_olex2_exptl_crystal_mounting_method 'The crystal was mounted on a MITIGEN holder'
_olex2_submission_original_sample_id NDB_250122_Sc_RuC2S1
_olex2_submission_special_instructions 'No special instructions were received'
_oxdiff_exptl_absorpt_empirical_details
;
Empirical correction (ABSPACK) includes:
- Absorption correction using spherical harmonics
- Frame scaling
- Detector area scaling
- B-factor correction
;
_oxdiff_exptl_absorpt_empirical_full_max 1.564
_oxdiff_exptl_absorpt_empirical_full_min 0.713

loop_
_space_group_symop_operation_xyz
'x, y, z'
'-x, -y, -z'

loop_
_atom_site_label
_atom_site_type_symbol
_atom_site_fract_x
_atom_site_fract_y
_atom_site_fract_z
_atom_site_U_iso_or_equiv
_atom_site_adp_type
_atom_site_occupancy
_atom_site_site_symmetry_order
_atom_site_calc_flag
_atom_site_refinement_flags_posn
_atom_site_refinement_flags_adp
_atom_site_refinement_flags_occupancy
_atom_site_disorder_assembly
_atom_site_disorder_group
Ru1 Ru 0.74909(2) 0.45993(2) 0.35238(2) 0.02569(8) Uani 1 1 d . . . . .
Cl1 Cl 0.85524(6) 0.27027(6) 0.38954(4) 0.03400(14) Uani 1 1 d . . . . .
S1 S 0.92752(6) 0.51848(5) 0.27537(4) 0.02641(13) Uani 1 1 d . . . . .
N1 N 0.6472(2) 0.36302(17) 0.21607(14) 0.0236(4) Uani 1 1 d . . . . .
N2 N 0.7149(2) 0.37822(18) 0.14194(14) 0.0238(4) Uani 1 1 d . . . . .
N3 N 0.9145(2) 0.44540(19) 0.09401(15) 0.0279(4) Uani 1 1 d . . . . .
H3A H 0.871041 0.407091 0.035922 0.033 Uiso 1 1 calc R U . . .
H3B H 1.001755 0.486246 0.106229 0.033 Uiso 1 1 calc R U . . .
C1 C 0.5250(2) 0.2930(2) 0.18018(18) 0.0262(4) Uani 1 1 d . . . . .
C2 C 0.4929(3) 0.2613(2) 0.07297(19) 0.0310(5) Uani 1 1 d . . . . .
H2A H 0.425618 0.314772 0.035951 0.037 Uiso 1 1 calc R U . . .
H2B H 0.451883 0.171534 0.054636 0.037 Uiso 1 1 calc R U . . .
C3 C 0.6407(2) 0.2896(2) 0.05523(17) 0.0265(4) Uani 1 1 d D . . . .
H3AA H 0.633176 0.333419 -0.005526 0.032 Uiso 0.780(6) 1 calc R U P A 1
H3BB H 0.634095 0.332124 -0.006011 0.032 Uiso 0.220(6) 1 calc R U P A 2
C4 C 0.7127(7) 0.1744(4) 0.0516(4) 0.0313(9) Uani 0.780(6) 1 d DG U P A 1
C5 C 0.7799(6) 0.1199(4) 0.1346(3) 0.0380(10) Uani 0.780(6) 1 d DG U P A 1
H5 H 0.784762 0.157144 0.197042 0.046 Uiso 0.780(6) 1 calc R U P A 1
C6 C 0.8400(5) 0.0108(3) 0.1263(3) 0.0452(11) Uani 0.780(6) 1 d DG U P A 1
H6 H 0.885972 -0.026466 0.183091 0.054 Uiso 0.780(6) 1 calc R U P A 1
C7 C 0.8329(4) -0.0437(2) 0.0350(3) 0.0499(11) Uani 0.780(6) 1 d DG U P A 1
C8 C 0.7657(5) 0.0108(4) -0.0480(3) 0.0471(11) Uani 0.780(6) 1 d DG U P A 1
H8 H 0.760890 -0.026487 -0.110402 0.057 Uiso 0.780(6) 1 calc R U P A 1
C9 C 0.7056(6) 0.1199(4) -0.0397(4) 0.0396(9) Uani 0.780(6) 1 d DG U P A 1
H9 H 0.659679 0.157123 -0.096453 0.047 Uiso 0.780(6) 1 calc R U P A 1
O1 O 0.8867(4) -0.1522(3) 0.0207(4) 0.0627(11) Uani 0.780(6) 1 d D U P A 1
C10 C 0.9667(6) -0.2015(5) 0.1073(5) 0.0768(18) Uani 0.780(6) 1 d D U P A 1
H10A H 1.010561 -0.272537 0.089098 0.115 Uiso 0.780(6) 1 calc R U P A 1
H10B H 0.902436 -0.230205 0.145860 0.115 Uiso 0.780(6) 1 calc R U P A 1
H10C H 1.041639 -0.135241 0.145774 0.115 Uiso 0.780(6) 1 calc R U P A 1
C4A C 0.723(3) 0.1737(16) 0.0575(18) 0.037(3) Uani 0.220(6) 1 d DG U P A 2
C5A C 0.725(2) 0.1017(16) -0.0253(14) 0.039(2) Uani 0.220(6) 1 d DG U P A 2
H5A H 0.679189 0.125163 -0.087869 0.047 Uiso 0.220(6) 1 calc R U P A 2
C6A C 0.7934(18) -0.0047(13) -0.0163(10) 0.045(2) Uani 0.220(6) 1 d DG U P A 2
H6A H 0.794460 -0.053908 -0.072873 0.054 Uiso 0.220(6) 1 calc R U P A 2
C7A C 0.8604(15) -0.0390(9) 0.0753(11) 0.046(2) Uani 0.220(6) 1 d DG U P A 2
C8A C 0.8589(18) 0.0330(13) 0.1580(10) 0.041(2) Uani 0.220(6) 1 d DG U P A 2
H8A H 0.904677 0.009539 0.220599 0.050 Uiso 0.220(6) 1 calc R U P A 2
C9A C 0.790(2) 0.1394(16) 0.1491(15) 0.037(2) Uani 0.220(6) 1 d DG U P A 2
H9A H 0.789407 0.188611 0.205605 0.044 Uiso 0.220(6) 1 calc R U P A 2
O1A O 0.9330(11) -0.1410(8) 0.0897(10) 0.055(2) Uani 0.220(6) 1 d D U P A 2
C10A C 0.9315(17) -0.2352(12) 0.0150(14) 0.064(4) Uani 0.220(6) 1 d D U P A 2
H10D H 0.967391 -0.195205 -0.035234 0.096 Uiso 0.220(6) 1 calc R U P A 2
H10E H 0.833405 -0.277532 -0.014018 0.096 Uiso 0.220(6) 1 calc R U P A 2
H10F H 0.992524 -0.297253 0.043171 0.096 Uiso 0.220(6) 1 calc R U P A 2
C11 C 0.4287(3) 0.2488(2) 0.23903(19) 0.0291(5) Uani 1 1 d . . . . .
C12 C 0.2915(3) 0.2824(3) 0.2172(2) 0.0368(6) Uani 1 1 d . . . . .
H12 H 0.259870 0.332571 0.164921 0.044 Uiso 1 1 calc R U . . .
C13 C 0.2017(3) 0.2416(3) 0.2731(3) 0.0504(8) Uani 1 1 d . . . . .
H13 H 0.109981 0.267525 0.260986 0.060 Uiso 1 1 calc R U . . .
C14 C 0.2451(4) 0.1639(3) 0.3456(3) 0.0549(9) Uani 1 1 d . . . . .
H14 H 0.182563 0.135228 0.382630 0.066 Uiso 1 1 calc R U . . .
C15 C 0.3797(4) 0.1271(3) 0.3649(3) 0.0518(8) Uani 1 1 d . . . . .
H15 H 0.408602 0.072317 0.414386 0.062 Uiso 1 1 calc R U . . .
C16 C 0.4726(3) 0.1703(3) 0.3117(2) 0.0387(6) Uani 1 1 d . . . . .
H16 H 0.565235 0.146089 0.325242 0.046 Uiso 1 1 calc R U . . .
C17 C 0.8487(2) 0.4416(2) 0.16278(17) 0.0242(4) Uani 1 1 d . . . . .
C18 C 0.6877(3) 0.6498(2) 0.35801(19) 0.0302(5) Uani 1 1 d . . . . .
C19 C 0.8100(3) 0.6416(2) 0.43814(19) 0.0329(5) Uani 1 1 d . . . . .
H19 H 0.893110 0.702063 0.448101 0.039 Uiso 1 1 calc R U . . .
C20 C 0.8105(3) 0.5474(3) 0.50202(18) 0.0360(6) Uani 1 1 d . . . . .
H20 H 0.894800 0.543142 0.552878 0.043 Uiso 1 1 calc R U . . .
C21 C 0.6866(3) 0.4577(3) 0.49203(19) 0.0367(6) Uani 1 1 d . . . . .
C22 C 0.5648(3) 0.4650(3) 0.41443(19) 0.0328(5) Uani 1 1 d . . . . .
H22 H 0.479994 0.407603 0.407089 0.039 Uiso 1 1 calc R U . . .
C23 C 0.5673(2) 0.5578(2) 0.34652(18) 0.0296(5) Uani 1 1 d . . . . .
H23 H 0.485912 0.557493 0.292382 0.035 Uiso 1 1 calc R U . . .
C24 C 0.6919(3) 0.7539(2) 0.2907(2) 0.0340(5) Uani 1 1 d . . . . .
H24 H 0.794410 0.787439 0.298616 0.041 Uiso 1 1 calc R U . . .
C25 C 0.6223(3) 0.7110(3) 0.1841(2) 0.0348(5) Uani 1 1 d . . . . .
H25A H 0.670341 0.644031 0.164240 0.052 Uiso 1 1 calc R U . . .
H25B H 0.630533 0.782420 0.144923 0.052 Uiso 1 1 calc R U . . .
H25C H 0.521110 0.678895 0.174255 0.052 Uiso 1 1 calc R U . . .
C26 C 0.6211(5) 0.8611(3) 0.3234(3) 0.0668(11) Uani 1 1 d . . . . .
H26A H 0.519439 0.831451 0.314111 0.100 Uiso 1 1 calc R U . . .
H26B H 0.631061 0.932666 0.284658 0.100 Uiso 1 1 calc R U . . .
H26C H 0.667562 0.887629 0.392279 0.100 Uiso 1 1 calc R U . . .
C27 C 0.6908(3) 0.3560(3) 0.5607(2) 0.0463(7) Uani 1 1 d . . . . .
H27A H 0.600654 0.297939 0.540208 0.069 Uiso 1 1 calc R U . . .
H27B H 0.704162 0.394194 0.626602 0.069 Uiso 1 1 calc R U . . .
H27C H 0.770319 0.309543 0.560237 0.069 Uiso 1 1 calc R U . . .
Cl2 Cl 0.76512(6) 0.42016(6) -0.13591(4) 0.03164(13) Uani 1 1 d . . . . .

loop_
_atom_site_aniso_label
_atom_site_aniso_U_11
_atom_site_aniso_U_22
_atom_site_aniso_U_33
_atom_site_aniso_U_23
_atom_site_aniso_U_13
_atom_site_aniso_U_12
Ru1 0.02376(11) 0.03306(12) 0.02131(11) 0.00288(7) 0.00692(7) 0.00661(7)
Cl1 0.0316(3) 0.0413(3) 0.0323(3) 0.0120(2) 0.0097(2) 0.0127(2)
S1 0.0226(2) 0.0323(3) 0.0229(3) 0.0001(2) 0.0054(2) 0.0018(2)
N1 0.0240(9) 0.0255(9) 0.0234(9) 0.0041(7) 0.0094(7) 0.0051(7)
N2 0.0215(8) 0.0276(9) 0.0226(9) 0.0019(7) 0.0083(7) 0.0008(7)
N3 0.0240(9) 0.0319(10) 0.0270(10) -0.0012(8) 0.0097(8) -0.0029(7)
C1 0.0234(10) 0.0259(10) 0.0302(12) 0.0041(9) 0.0081(9) 0.0054(8)
C2 0.0246(11) 0.0358(12) 0.0313(12) 0.0016(10) 0.0089(9) -0.0022(9)
C3 0.0242(10) 0.0277(11) 0.0268(11) 0.0006(9) 0.0086(9) -0.0011(8)
C4 0.0254(17) 0.0238(16) 0.045(2) -0.0017(15) 0.0156(16) -0.0046(14)
C5 0.0349(19) 0.024(2) 0.056(3) 0.0038(16) 0.0172(18) 0.0012(17)
C6 0.0350(19) 0.0254(18) 0.079(3) 0.0057(19) 0.022(2) 0.0040(16)
C7 0.040(2) 0.0214(15) 0.099(3) -0.0003(19) 0.040(2) -0.0027(14)
C8 0.051(2) 0.0239(17) 0.074(3) -0.0073(18) 0.038(2) -0.0059(15)
C9 0.040(2) 0.0261(19) 0.056(2) -0.0070(16) 0.0256(19) -0.0058(14)
O1 0.062(2) 0.0260(13) 0.118(3) 0.0054(17) 0.054(2) 0.0078(13)
C10 0.070(3) 0.043(2) 0.154(5) 0.039(3) 0.078(4) 0.028(2)
C4A 0.036(4) 0.023(4) 0.054(4) -0.005(4) 0.022(4) -0.004(4)
C5A 0.038(4) 0.023(4) 0.060(4) -0.005(4) 0.028(4) -0.009(4)
C6A 0.043(4) 0.021(3) 0.078(4) -0.005(4) 0.035(4) -0.001(3)
C7A 0.044(4) 0.020(3) 0.083(4) -0.002(3) 0.038(4) -0.002(3)
C8A 0.038(4) 0.023(4) 0.070(5) -0.002(4) 0.031(4) 0.000(4)
C9A 0.033(4) 0.019(4) 0.061(4) 0.001(4) 0.021(4) 0.002(4)
O1A 0.052(4) 0.019(4) 0.107(5) -0.009(4) 0.042(4) 0.009(3)
C10A 0.047(6) 0.029(6) 0.126(9) 0.000(7) 0.038(7) 0.007(5)
C11 0.0282(11) 0.0278(11) 0.0345(13) 0.0030(9) 0.0146(10) 0.0036(9)
C12 0.0314(12) 0.0354(12) 0.0493(16) 0.0082(11) 0.0191(12) 0.0069(10)
C13 0.0372(15) 0.0542(18) 0.070(2) 0.0068(16) 0.0317(15) 0.0069(13)
C14 0.0535(18) 0.0602(19) 0.066(2) 0.0175(17) 0.0413(17) 0.0033(15)
C15 0.0592(19) 0.0514(17) 0.057(2) 0.0230(15) 0.0324(16) 0.0095(15)
C16 0.0403(14) 0.0376(13) 0.0453(16) 0.0123(12) 0.0206(12) 0.0098(11)
C17 0.0214(10) 0.0233(10) 0.0279(11) 0.0043(8) 0.0063(8) 0.0040(8)
C18 0.0290(11) 0.0327(12) 0.0291(12) -0.0037(9) 0.0078(9) 0.0087(9)
C19 0.0309(12) 0.0377(13) 0.0271(12) -0.0096(10) 0.0053(10) 0.0048(10)
C20 0.0347(13) 0.0544(16) 0.0188(11) -0.0028(10) 0.0046(9) 0.0148(11)
C21 0.0403(14) 0.0525(15) 0.0240(12) 0.0062(11) 0.0158(10) 0.0156(12)
C22 0.0311(12) 0.0448(14) 0.0275(12) 0.0020(10) 0.0150(10) 0.0098(10)
C23 0.0251(11) 0.0396(12) 0.0271(12) -0.0003(9) 0.0089(9) 0.0139(9)
C24 0.0325(12) 0.0331(12) 0.0352(13) -0.0022(10) 0.0082(10) 0.0057(10)
C25 0.0295(12) 0.0374(13) 0.0340(13) 0.0070(10) 0.0040(10) 0.0011(10)
C26 0.109(3) 0.0442(17) 0.064(2) 0.0101(16) 0.039(2) 0.038(2)
C27 0.0480(16) 0.0664(19) 0.0336(15) 0.0158(14) 0.0181(13) 0.0229(14)
Cl2 0.0247(3) 0.0376(3) 0.0304(3) 0.0058(2) 0.0064(2) -0.0020(2)

loop_
_atom_type_symbol
_atom_type_description
_atom_type_scat_dispersion_real
_atom_type_scat_dispersion_imag
_atom_type_scat_source
C C 0.0181 0.0091 'International Tables Vol C Tables 4.2.6.8 and 6.1.1.4'
H H 0.0000 0.0000 'International Tables Vol C Tables 4.2.6.8 and 6.1.1.4'
Cl Cl 0.3639 0.7018 'International Tables Vol C Tables 4.2.6.8 and 6.1.1.4'
N N 0.0311 0.0180 'International Tables Vol C Tables 4.2.6.8 and 6.1.1.4'
O O 0.0492 0.0322 'International Tables Vol C Tables 4.2.6.8 and 6.1.1.4'
Ru Ru 0.0552 3.2960 'International Tables Vol C Tables 4.2.6.8 and 6.1.1.4'
S S 0.3331 0.5567 'International Tables Vol C Tables 4.2.6.8 and 6.1.1.4'

loop_
_exptl_crystal_face_index_h
_exptl_crystal_face_index_k
_exptl_crystal_face_index_l
_exptl_crystal_face_perp_dist
-1 0 1 0.0270
0 -1 -5 0.0975
5 3 -4 0.0451
5 3 -2 0.0479
0 1 5 0.0887
2 1 -1 0.0420
4 -5 -1 0.0532
0 5 -1 0.0728
-5 2 2 0.0582
-2 4 -5 0.0797
-4 0 -1 0.0679

loop_
_geom_angle_atom_site_label_1
_geom_angle_atom_site_label_2
_geom_angle_atom_site_label_3
_geom_angle
_geom_angle_site_symmetry_1
_geom_angle_site_symmetry_3
_geom_angle_publ_flag
S1 Ru1 Cl1 87.34(2) . . ?
N1 Ru1 Cl1 84.91(5) . . ?
N1 Ru1 S1 81.79(5) . . ?
N1 Ru1 C18 110.34(8) . . ?
N1 Ru1 C19 146.63(9) . . ?
N1 Ru1 C20 167.20(9) . . ?
N1 Ru1 C21 130.27(9) . . ?
N1 Ru1 C22 101.03(9) . . ?
N1 Ru1 C23 91.60(8) . . ?
C18 Ru1 Cl1 164.75(7) . . ?
C18 Ru1 S1 94.27(7) . . ?
C18 Ru1 C21 80.85(10) . . ?
C18 Ru1 C22 67.94(10) . . ?
C19 Ru1 Cl1 126.82(7) . . ?
C19 Ru1 S1 88.98(7) . . ?
C19 Ru1 C18 38.21(9) . . ?
C19 Ru1 C20 37.25(11) . . ?
C19 Ru1 C21 67.25(11) . . ?
C19 Ru1 C22 78.88(10) . . ?
C20 Ru1 Cl1 96.71(8) . . ?
C20 Ru1 S1 110.94(8) . . ?
C20 Ru1 C18 68.54(10) . . ?
C20 Ru1 C21 37.33(11) . . ?
C20 Ru1 C22 66.48(10) . . ?
C21 Ru1 Cl1 89.62(7) . . ?
C21 Ru1 S1 147.38(8) . . ?
C22 Ru1 Cl1 110.62(7) . . ?
C22 Ru1 S1 161.95(7) . . ?
C22 Ru1 C21 36.57(10) . . ?
C23 Ru1 Cl1 146.89(7) . . ?
C23 Ru1 S1 124.80(7) . . ?
C23 Ru1 C18 37.63(9) . . ?
C23 Ru1 C19 67.65(10) . . ?
C23 Ru1 C20 80.09(10) . . ?
C23 Ru1 C21 67.79(10) . . ?
C23 Ru1 C22 37.88(10) . . ?
C17 S1 Ru1 100.04(8) . . ?
N2 N1 Ru1 117.97(14) . . ?
C1 N1 Ru1 133.40(16) . . ?
C1 N1 N2 108.51(19) . . ?
N1 N2 C3 111.19(17) . . ?
C17 N2 N1 119.86(19) . . ?
C17 N2 C3 126.67(19) . . ?
H3A N3 H3B 120.0 . . ?
C17 N3 H3A 120.0 . . ?
C17 N3 H3B 120.0 . . ?
N1 C1 C2 112.2(2) . . ?
N1 C1 C11 123.6(2) . . ?
C11 C1 C2 124.2(2) . . ?
C1 C2 H2A 111.2 . . ?
C1 C2 H2B 111.2 . . ?
C1 C2 C3 102.90(19) . . ?
H2A C2 H2B 109.1 . . ?
C3 C2 H2A 111.2 . . ?
C3 C2 H2B 111.2 . . ?
N2 C3 C2 99.54(18) . . ?
N2 C3 H3AA 110.4 . . ?
N2 C3 H3BB 111.0 . . ?
N2 C3 C4 112.4(3) . . ?
N2 C3 C4A 108.7(9) . . ?
C2 C3 H3AA 110.4 . . ?
C2 C3 H3BB 111.0 . . ?
C2 C3 C4A 115.1(11) . . ?
C4 C3 C2 113.4(3) . . ?
C4 C3 H3AA 110.4 . . ?
C4A C3 H3BB 111.0 . . ?
C5 C4 C3 122.7(4) . . ?
C5 C4 C9 120.0 . . ?
C9 C4 C3 117.2(4) . . ?
C4 C5 H5 120.0 . . ?
C6 C5 C4 120.0 . . ?
C6 C5 H5 120.0 . . ?
C5 C6 H6 120.0 . . ?
C5 C6 C7 120.0 . . ?
C7 C6 H6 120.0 . . ?
C8 C7 C6 120.0 . . ?
O1 C7 C6 123.5(3) . . ?
O1 C7 C8 116.5(3) . . ?
C7 C8 H8 120.0 . . ?
C9 C8 C7 120.0 . . ?
C9 C8 H8 120.0 . . ?
C4 C9 H9 120.0 . . ?
C8 C9 C4 120.0 . . ?
C8 C9 H9 120.0 . . ?
C7 O1 C10 115.8(4) . . ?
O1 C10 H10A 109.5 . . ?
O1 C10 H10B 109.5 . . ?
O1 C10 H10C 109.5 . . ?
H10A C10 H10B 109.5 . . ?
H10A C10 H10C 109.5 . . ?
H10B C10 H10C 109.5 . . ?
C5A C4A C3 123.8(13) . . ?
C5A C4A C9A 120.0 . . ?
C9A C4A C3 116.1(14) . . ?
C4A C5A H5A 120.0 . . ?
C6A C5A C4A 120.0 . . ?
C6A C5A H5A 120.0 . . ?
C5A C6A H6A 120.0 . . ?
C5A C6A C7A 120.0 . . ?
C7A C6A H6A 120.0 . . ?
C6A C7A C8A 120.0 . . ?
O1A C7A C6A 123.3(10) . . ?
O1A C7A C8A 116.7(10) . . ?
C7A C8A H8A 120.0 . . ?
C9A C8A C7A 120.0 . . ?
C9A C8A H8A 120.0 . . ?
C4A C9A H9A 120.0 . . ?
C8A C9A C4A 120.0 . . ?
C8A C9A H9A 120.0 . . ?
C7A O1A C10A 124.9(12) . . ?
O1A C10A H10D 109.5 . . ?
O1A C10A H10E 109.5 . . ?
O1A C10A H10F 109.5 . . ?
H10D C10A H10E 109.5 . . ?
H10D C10A H10F 109.5 . . ?
H10E C10A H10F 109.5 . . ?
C12 C11 C1 119.3(2) . . ?
C16 C11 C1 120.1(2) . . ?
C16 C11 C12 120.6(2) . . ?
C11 C12 H12 120.4 . . ?
C13 C12 C11 119.2(3) . . ?
C13 C12 H12 120.4 . . ?
C12 C13 H13 119.8 . . ?
C14 C13 C12 120.3(3) . . ?
C14 C13 H13 119.8 . . ?
C13 C14 H14 119.8 . . ?
C13 C14 C15 120.3(3) . . ?
C15 C14 H14 119.8 . . ?
C14 C15 H15 120.0 . . ?
C14 C15 C16 120.1(3) . . ?
C16 C15 H15 120.0 . . ?
C11 C16 C15 119.5(3) . . ?
C11 C16 H16 120.3 . . ?
C15 C16 H16 120.3 . . ?
N2 C17 S1 119.90(17) . . ?
N3 C17 S1 121.38(17) . . ?
N3 C17 N2 118.7(2) . . ?
C19 C18 Ru1 70.10(14) . . ?
C19 C18 C24 120.1(2) . . ?
C23 C18 Ru1 69.97(13) . . ?
C23 C18 C19 116.7(2) . . ?
C23 C18 C24 123.2(2) . . ?
C24 C18 Ru1 130.77(17) . . ?
Ru1 C19 H19 130.0 . . ?
C18 C19 Ru1 71.69(14) . . ?
C18 C19 H19 119.0 . . ?
C20 C19 Ru1 71.98(15) . . ?
C20 C19 C18 121.9(2) . . ?
C20 C19 H19 119.0 . . ?
Ru1 C20 H20 128.4 . . ?
C19 C20 Ru1 70.77(14) . . ?
C19 C20 H20 119.5 . . ?
C19 C20 C21 121.0(2) . . ?
C21 C20 Ru1 73.58(15) . . ?
C21 C20 H20 119.5 . . ?
C20 C21 Ru1 69.10(14) . . ?
C20 C21 C27 119.9(3) . . ?
C22 C21 Ru1 70.91(14) . . ?
C22 C21 C20 117.9(2) . . ?
C22 C21 C27 122.1(3) . . ?
C27 C21 Ru1 129.3(2) . . ?
Ru1 C22 H22 132.3 . . ?
C21 C22 Ru1 72.52(14) . . ?
C21 C22 H22 119.6 . . ?
C21 C22 C23 120.8(2) . . ?
C23 C22 Ru1 68.63(13) . . ?
C23 C22 H22 119.6 . . ?
Ru1 C23 H23 126.9 . . ?
C18 C23 Ru1 72.40(13) . . ?
C18 C23 C22 121.5(2) . . ?
C18 C23 H23 119.2 . . ?
C22 C23 Ru1 73.49(13) . . ?
C22 C23 H23 119.2 . . ?
C18 C24 H24 107.9 . . ?
C18 C24 C25 113.9(2) . . ?
C18 C24 C26 108.4(2) . . ?
C25 C24 H24 107.9 . . ?
C25 C24 C26 110.7(3) . . ?
C26 C24 H24 107.9 . . ?
C24 C25 H25A 109.5 . . ?
C24 C25 H25B 109.5 . . ?
C24 C25 H25C 109.5 . . ?
H25A C25 H25B 109.5 . . ?
H25A C25 H25C 109.5 . . ?
H25B C25 H25C 109.5 . . ?
C24 C26 H26A 109.5 . . ?
C24 C26 H26B 109.5 . . ?
C24 C26 H26C 109.5 . . ?
H26A C26 H26B 109.5 . . ?
H26A C26 H26C 109.5 . . ?
H26B C26 H26C 109.5 . . ?
C21 C27 H27A 109.5 . . ?
C21 C27 H27B 109.5 . . ?
C21 C27 H27C 109.5 . . ?
H27A C27 H27B 109.5 . . ?
H27A C27 H27C 109.5 . . ?
H27B C27 H27C 109.5 . . ?

loop_
_geom_bond_atom_site_label_1
_geom_bond_atom_site_label_2
_geom_bond_distance
_geom_bond_site_symmetry_2
_geom_bond_publ_flag
Ru1 Cl1 2.4183(6) . ?
Ru1 S1 2.3552(6) . ?
Ru1 N1 2.093(2) . ?
Ru1 C18 2.200(2) . ?
Ru1 C19 2.179(2) . ?
Ru1 C20 2.194(3) . ?
Ru1 C21 2.253(2) . ?
Ru1 C22 2.232(2) . ?
Ru1 C23 2.168(2) . ?
S1 C17 1.708(2) . ?
N1 N2 1.407(3) . ?
N1 C1 1.293(3) . ?
N2 C3 1.483(3) . ?
N2 C17 1.350(3) . ?
N3 H3A 0.8800 . ?
N3 H3B 0.8800 . ?
N3 C17 1.320(3) . ?
C1 C2 1.497(3) . ?
C1 C11 1.483(3) . ?
C2 H2A 0.9900 . ?
C2 H2B 0.9900 . ?
C2 C3 1.539(3) . ?
C3 H3AA 1.0000 . ?
C3 H3BB 1.0000 . ?
C3 C4 1.505(3) . ?
C3 C4A 1.566(7) . ?
C4 C5 1.3900 . ?
C4 C9 1.3900 . ?
C5 H5 0.9500 . ?
C5 C6 1.3900 . ?
C6 H6 0.9500 . ?
C6 C7 1.3900 . ?
C7 C8 1.3900 . ?
C7 O1 1.366(3) . ?
C8 H8 0.9500 . ?
C8 C9 1.3900 . ?
C9 H9 0.9500 . ?
O1 C10 1.440(7) . ?
C10 H10A 0.9800 . ?
C10 H10B 0.9800 . ?
C10 H10C 0.9800 . ?
C4A C5A 1.3900 . ?
C4A C9A 1.3900 . ?
C5A H5A 0.9500 . ?
C5A C6A 1.3900 . ?
C6A H6A 0.9500 . ?
C6A C7A 1.3900 . ?
C7A C8A 1.3900 . ?
C7A O1A 1.374(5) . ?
C8A H8A 0.9500 . ?
C8A C9A 1.3900 . ?
C9A H9A 0.9500 . ?
O1A C10A 1.433(8) . ?
C10A H10D 0.9800 . ?
C10A H10E 0.9800 . ?
C10A H10F 0.9800 . ?
C11 C12 1.396(3) . ?
C11 C16 1.383(4) . ?
C12 H12 0.9500 . ?
C12 C13 1.393(4) . ?
C13 H13 0.9500 . ?
C13 C14 1.375(5) . ?
C14 H14 0.9500 . ?
C14 C15 1.388(5) . ?
C15 H15 0.9500 . ?
C15 C16 1.393(4) . ?
C16 H16 0.9500 . ?
C18 C19 1.433(4) . ?
C18 C23 1.409(4) . ?
C18 C24 1.516(4) . ?
C19 H19 0.9500 . ?
C19 C20 1.397(4) . ?
C20 H20 0.9500 . ?
C20 C21 1.424(4) . ?
C21 C22 1.407(4) . ?
C21 C27 1.503(4) . ?
C22 H22 0.9500 . ?
C22 C23 1.429(4) . ?
C23 H23 0.9500 . ?
C24 H24 1.0000 . ?
C24 C25 1.517(4) . ?
C24 C26 1.535(4) . ?
C25 H25A 0.9800 . ?
C25 H25B 0.9800 . ?
C25 H25C 0.9800 . ?
C26 H26A 0.9800 . ?
C26 H26B 0.9800 . ?
C26 H26C 0.9800 . ?
C27 H27A 0.9800 . ?
C27 H27B 0.9800 . ?
C27 H27C 0.9800 . ?

loop_
_geom_torsion_atom_site_label_1
_geom_torsion_atom_site_label_2
_geom_torsion_atom_site_label_3
_geom_torsion_atom_site_label_4
_geom_torsion
_geom_torsion_site_symmetry_1
_geom_torsion_site_symmetry_2
_geom_torsion_site_symmetry_3
_geom_torsion_site_symmetry_4
_geom_torsion_publ_flag
Ru1 S1 C17 N2 3.69(19) . . . . ?
Ru1 S1 C17 N3 -178.22(18) . . . . ?
Ru1 N1 N2 C3 171.60(14) . . . . ?
Ru1 N1 N2 C17 7.6(3) . . . . ?
Ru1 N1 C1 C2 171.23(16) . . . . ?
Ru1 N1 C1 C11 -9.1(3) . . . . ?
Ru1 C18 C19 C20 -53.8(2) . . . . ?
Ru1 C18 C23 C22 57.0(2) . . . . ?
Ru1 C18 C24 C25 50.2(3) . . . . ?
Ru1 C18 C24 C26 173.9(2) . . . . ?
Ru1 C19 C20 C21 -56.1(2) . . . . ?
Ru1 C20 C21 C22 -53.2(2) . . . . ?
Ru1 C20 C21 C27 124.2(2) . . . . ?
Ru1 C21 C22 C23 -50.8(2) . . . . ?
Ru1 C22 C23 C18 -56.5(2) . . . . ?
N1 N2 C3 C2 21.7(2) . . . . ?
N1 N2 C3 C4 -98.7(4) . . . . ?
N1 N2 C3 C4A -99.0(11) . . . . ?
N1 N2 C17 S1 -7.5(3) . . . . ?
N1 N2 C17 N3 174.31(19) . . . . ?
N1 C1 C2 C3 18.0(3) . . . . ?
N1 C1 C11 C12 119.9(3) . . . . ?
N1 C1 C11 C16 -63.1(3) . . . . ?
N2 N1 C1 C2 -4.5(3) . . . . ?
N2 N1 C1 C11 175.2(2) . . . . ?
N2 C3 C4 C5 34.3(5) . . . . ?
N2 C3 C4 C9 -148.0(2) . . . . ?
N2 C3 C4A C5A -152.0(11) . . . . ?
N2 C3 C4A C9A 32.1(14) . . . . ?
C1 N1 N2 C3 -11.9(2) . . . . ?
C1 N1 N2 C17 -175.91(19) . . . . ?
C1 C2 C3 N2 -22.2(2) . . . . ?
C1 C2 C3 C4 97.4(3) . . . . ?
C1 C2 C3 C4A 93.7(10) . . . . ?
C1 C11 C12 C13 -179.5(3) . . . . ?
C1 C11 C16 C15 -178.5(3) . . . . ?
C2 C1 C11 C12 -60.5(3) . . . . ?
C2 C1 C11 C16 116.5(3) . . . . ?
C2 C3 C4 C5 -77.7(4) . . . . ?
C2 C3 C4 C9 100.1(3) . . . . ?
C2 C3 C4A C5A 97.4(14) . . . . ?
C2 C3 C4A C9A -78.5(12) . . . . ?
C3 N2 C17 S1 -168.85(17) . . . . ?
C3 N2 C17 N3 13.0(3) . . . . ?
C3 C4 C5 C6 177.7(6) . . . . ?
C3 C4 C9 C8 -177.8(5) . . . . ?
C3 C4A C5A C6A -176(2) . . . . ?
C3 C4A C9A C8A 176(2) . . . . ?
C4 C5 C6 C7 0.0 . . . . ?
C5 C4 C9 C8 0.0 . . . . ?
C5 C6 C7 C8 0.0 . . . . ?
C5 C6 C7 O1 -178.6(4) . . . . ?
C6 C7 C8 C9 0.0 . . . . ?
C6 C7 O1 C10 -6.6(5) . . . . ?
C7 C8 C9 C4 0.0 . . . . ?
C8 C7 O1 C10 174.8(3) . . . . ?
C9 C4 C5 C6 0.0 . . . . ?
O1 C7 C8 C9 178.7(4) . . . . ?
C4A C5A C6A C7A 0.0 . . . . ?
C5A C4A C9A C8A 0.0 . . . . ?
C5A C6A C7A C8A 0.0 . . . . ?
C5A C6A C7A O1A -178.4(16) . . . . ?
C6A C7A C8A C9A 0.0 . . . . ?
C6A C7A O1A C10A -9.9(19) . . . . ?
C7A C8A C9A C4A 0.0 . . . . ?
C8A C7A O1A C10A 171.6(12) . . . . ?
C9A C4A C5A C6A 0.0 . . . . ?
O1A C7A C8A C9A 178.5(15) . . . . ?
C11 C1 C2 C3 -161.7(2) . . . . ?
C11 C12 C13 C14 -3.2(5) . . . . ?
C12 C11 C16 C15 -1.5(4) . . . . ?
C12 C13 C14 C15 1.1(6) . . . . ?
C13 C14 C15 C16 1.0(6) . . . . ?
C14 C15 C16 C11 -0.7(5) . . . . ?
C16 C11 C12 C13 3.5(4) . . . . ?
C17 N2 C3 C2 -175.7(2) . . . . ?
C17 N2 C3 C4 64.0(4) . . . . ?
C17 N2 C3 C4A 63.6(11) . . . . ?
C18 C19 C20 Ru1 53.7(2) . . . . ?
C18 C19 C20 C21 -2.4(4) . . . . ?
C19 C18 C23 Ru1 -53.89(19) . . . . ?
C19 C18 C23 C22 3.1(3) . . . . ?
C19 C18 C24 C25 139.1(2) . . . . ?
C19 C18 C24 C26 -97.2(3) . . . . ?
C19 C20 C21 Ru1 54.7(2) . . . . ?
C19 C20 C21 C22 1.5(4) . . . . ?
C19 C20 C21 C27 179.0(3) . . . . ?
C20 C21 C22 Ru1 52.3(2) . . . . ?
C20 C21 C22 C23 1.6(4) . . . . ?
C21 C22 C23 Ru1 52.5(2) . . . . ?
C21 C22 C23 C18 -4.0(4) . . . . ?
C23 C18 C19 Ru1 53.83(19) . . . . ?
C23 C18 C19 C20 0.0(4) . . . . ?
C23 C18 C24 C25 -41.1(3) . . . . ?
C23 C18 C24 C26 82.6(3) . . . . ?
C24 C18 C19 Ru1 -126.4(2) . . . . ?
C24 C18 C19 C20 179.8(2) . . . . ?
C24 C18 C23 Ru1 126.3(2) . . . . ?
C24 C18 C23 C22 -176.7(2) . . . . ?
C27 C21 C22 Ru1 -125.0(3) . . . . ?
C27 C21 C22 C23 -175.8(2) . . . . ?

loop_
_exptl_oxdiff_crystal_face_indexfrac_h
_exptl_oxdiff_crystal_face_indexfrac_k
_exptl_oxdiff_crystal_face_indexfrac_l
_exptl_oxdiff_crystal_face_x
_exptl_oxdiff_crystal_face_y
_exptl_oxdiff_crystal_face_z
-1.0003 -0.0004 1.0025 0.0473 0.0849 0.1408
-0.0011 -0.9972 -5.0045 -0.5423 -0.2240 0.0707
4.9944 2.9960 -4.0239 -0.1526 -0.0481 -0.9505
4.9998 2.9843 -1.9978 0.0706 -0.0070 -0.9452
-0.0023 0.9952 5.0053 0.5421 0.2240 -0.0700
1.9969 0.9992 -1.0050 0.0070 -0.0300 -0.3619
4.0062 -4.9960 -0.9971 0.1827 -0.8692 -0.1394
0.0080 4.9912 -1.0133 -0.1513 0.5702 -0.4202
-4.9865 1.9937 1.9909 -0.1108 0.5966 0.5279
-1.9859 3.9904 -5.0159 -0.7087 0.4940 -0.0712
-3.9883 -0.0079 -1.0049 -0.3612 0.2321 0.5494

loop_
_smtbx_masks_void_nr
_smtbx_masks_void_average_x
_smtbx_masks_void_average_y
_smtbx_masks_void_average_z
_smtbx_masks_void_volume
_smtbx_masks_void_count_electrons
_smtbx_masks_void_content
1 0.000 0.000 0.500 145.9 26.1 '0.52 hexane'
